data_4507592
loop_
_publ_author_name
'Bhardwaj, Rajni M.'
'Price, Louise S.'
'Price, Sarah L.'
'Reutzel-Edens, Susan M.'
'Miller, Gary J.'
'Oswald, Iain D. H.'
'Johnston, Blair F.'
'Florence, Alastair J.'

_publ_section_title
;
 Exploring the Experimental and Computed Crystal Energy Landscape of
 Olanzapine
;
_journal_issue 4
_journal_name_full 'Crystal Growth &amp; Design'
_journal_page_first 1602
_journal_paper_doi 10.1021/cg301826s
_journal_volume 13
_journal_year 2013
_chemical_formula_moiety 'C17 H20 N4 S1, C2 H6 O1'
_chemical_formula_sum 'C19 H26 N4 O S'
_chemical_formula_weight 358.50
_chemical_name_common 'olanzapine ethanol'
_chemical_name_systematic
;
 ?
;
_space_group_IT_number 14
_symmetry_cell_setting monoclinic
_symmetry_space_group_name_Hall '-P 2ybc'
_symmetry_space_group_name_H-M 'P 1 21/c 1'
_atom_sites_solution_hydrogens geom
_atom_sites_solution_primary direct
_atom_sites_solution_secondary difmap
_audit_creation_method SHELXL-97
_cell_angle_alpha 90.00
_cell_angle_beta 92.496(6)
_cell_angle_gamma 90.00
_cell_formula_units_Z 4
_cell_length_a 10.3489(18)
_cell_length_b 13.003(2)
_cell_length_c 13.870(2)
_cell_measurement_reflns_used 3000
_cell_measurement_temperature 123(2)
_cell_measurement_theta_max 26.22
_cell_measurement_theta_min 2.87
_cell_volume 1864.7(5)
_computing_cell_refinement 'Bruker SAINT'
_computing_data_collection 'Bruker APEX2'
_computing_data_reduction 'Bruker SAINT'
_computing_molecular_graphics 'Bruker SHELXTL'
_computing_publication_material 'Bruker SHELXTL'
_computing_structure_refinement 'SHELXL-97 (Sheldrick, 2008)'
_computing_structure_solution 'SHELXS-97 (Sheldrick, 2008)'
_diffrn_ambient_temperature 123(2)
_diffrn_measured_fraction_theta_full 0.986
_diffrn_measured_fraction_theta_max 0.986
_diffrn_measurement_device_type 'Bruker APEX-II CCD'
_diffrn_measurement_method '\f and \w scans'
_diffrn_radiation_monochromator graphite
_diffrn_radiation_source 'fine-focus sealed tube'
_diffrn_radiation_type MoK\a
_diffrn_radiation_wavelength 0.71073
_diffrn_reflns_av_R_equivalents 0.0471
_diffrn_reflns_av_sigmaI/netI 0.0595
_diffrn_reflns_limit_h_max 12
_diffrn_reflns_limit_h_min -12
_diffrn_reflns_limit_k_max 16
_diffrn_reflns_limit_k_min -15
_diffrn_reflns_limit_l_max 16
_diffrn_reflns_limit_l_min -17
_diffrn_reflns_number 14895
_diffrn_reflns_theta_full 26.33
_diffrn_reflns_theta_max 26.33
_diffrn_reflns_theta_min 1.97
_exptl_absorpt_coefficient_mu 0.188
_exptl_absorpt_correction_T_max 0.7454
_exptl_absorpt_correction_T_min 0.6558
_exptl_absorpt_correction_type multi-scan
_exptl_absorpt_process_details SADABS
_exptl_crystal_colour yellow
_exptl_crystal_density_diffrn 1.277
_exptl_crystal_density_method 'not measured'
_exptl_crystal_description plate
_exptl_crystal_F_000 768
_exptl_crystal_size_max 0.15
_exptl_crystal_size_mid 0.07
_exptl_crystal_size_min 0.04
_refine_diff_density_max 0.352
_refine_diff_density_min -0.248
_refine_diff_density_rms 0.051
_refine_ls_extinction_method none
_refine_ls_goodness_of_fit_ref 1.029
_refine_ls_hydrogen_treatment mixed
_refine_ls_matrix_type full
_refine_ls_number_parameters 237
_refine_ls_number_reflns 3746
_refine_ls_number_restraints 0
_refine_ls_restrained_S_all 1.029
_refine_ls_R_factor_all 0.0776
_refine_ls_R_factor_gt 0.0414
_refine_ls_shift/su_max 0.000
_refine_ls_shift/su_mean 0.000
_refine_ls_structure_factor_coef Fsqd
_refine_ls_weighting_details 'calc w=1/[\s^2^(Fo^2^)+(0.0447P)^2^+0.0831P] where P=(Fo^2^+2Fc^2^)/3'
_refine_ls_weighting_scheme calc
_refine_ls_wR_factor_gt 0.0828
_refine_ls_wR_factor_ref 0.0944
_reflns_number_gt 2596
_reflns_number_total 3746
_reflns_threshold_expression >2\s(I)
_cod_data_source_file cg301826s_si_002.cif
_cod_data_source_block olanzapine_ethanol
_cod_depositor_comments
;
The following automatic conversions were performed:

'_symmetry_cell_setting' value 'Monoclinic' changed to 'monoclinic'
according to /home/saulius/struct/CIF-dictionaries/cif_core.dic
dictionary named 'cif_core.dic' version 2.4.2 from 2011-04-26.

Automatic conversion script
Id: cif_fix_values 1891 2012-01-12 08:04:46Z andrius 
;
_cod_original_sg_symbol_H-M P21/c
_cod_database_code 4507592

loop_
_symmetry_equiv_pos_as_xyz
'x, y, z'
'-x, y+1/2, -z+1/2'
'-x, -y, -z'
'x, -y-1/2, z-1/2'

loop_
_atom_site_label
_atom_site_type_symbol
_atom_site_fract_x
_atom_site_fract_y
_atom_site_fract_z
_atom_site_U_iso_or_equiv
_atom_site_adp_type
_atom_site_occupancy
_atom_site_symmetry_multiplicity
_atom_site_calc_flag
_atom_site_refinement_flags
H1N H -0.1654(19) 0.5299(15) 0.1491(16) 0.024(6) Uiso 1 1 d .
H1S H -0.229(3) 0.415(2) -0.0113(19) 0.060(9) Uiso 1 1 d .
S1 S 0.04255(5) 0.40597(4) 0.19845(3) 0.02010(14) Uani 1 1 d .
N3 N 0.06053(15) 0.67476(12) 0.45238(11) 0.0175(4) Uani 1 1 d .
N4 N 0.24164(16) 0.78144(12) 0.57709(11) 0.0199(4) Uani 1 1 d .
O1S O -0.23349(15) 0.47738(12) 0.01064(10) 0.0303(4) Uani 1 1 d .
N2 N -0.14981(15) 0.64851(12) 0.39895(11) 0.0172(4) Uani 1 1 d .
C12 C -0.36612(19) 0.58762(15) 0.40880(14) 0.0201(4) Uani 1 1 d .
H12 H -0.3655 0.6179 0.4711 0.024 Uiso 1 1 calc R
N1 N -0.14733(15) 0.55356(13) 0.20559(12) 0.0191(4) Uani 1 1 d .
C6 C 0.12834(18) 0.47072(14) 0.36324(13) 0.0177(4) Uani 1 1 d .
H6 H 0.1777 0.4779 0.4222 0.021 Uiso 1 1 calc R
C2 C -0.03532(18) 0.50979(14) 0.24887(13) 0.0169(4) Uani 1 1 d .
C7 C 0.15308(18) 0.39738(14) 0.29660(13) 0.0185(4) Uani 1 1 d .
C5 C -0.02959(18) 0.62265(14) 0.39375(12) 0.0168(4) Uani 1 1 d .
C4 C -0.25355(18) 0.59161(14) 0.35655(13) 0.0170(4) Uani 1 1 d .
C10 C -0.48090(19) 0.49735(15) 0.28117(14) 0.0239(5) Uani 1 1 d .
H10 H -0.5575 0.4654 0.2555 0.029 Uiso 1 1 calc R
C13 C 0.01564(19) 0.74830(15) 0.52343(13) 0.0185(4) Uani 1 1 d .
H13A H -0.0698 0.7267 0.5457 0.022 Uiso 1 1 calc R
H13B H 0.0062 0.8172 0.4936 0.022 Uiso 1 1 calc R
C14 C 0.11247(19) 0.75294(15) 0.60829(13) 0.0201(4) Uani 1 1 d .
H14A H 0.0834 0.8041 0.6556 0.024 Uiso 1 1 calc R
H14B H 0.1170 0.6850 0.6405 0.024 Uiso 1 1 calc R
C9 C -0.37108(19) 0.50062(15) 0.22752(14) 0.0201(5) Uani 1 1 d .
H9 H -0.3730 0.4705 0.1651 0.024 Uiso 1 1 calc R
C3 C -0.25807(18) 0.54731(14) 0.26370(13) 0.0171(4) Uani 1 1 d .
C16 C 0.18998(18) 0.70028(15) 0.42085(13) 0.0196(4) Uani 1 1 d .
H16A H 0.1877 0.7675 0.3873 0.023 Uiso 1 1 calc R
H16B H 0.2185 0.6475 0.3750 0.023 Uiso 1 1 calc R
C17 C 0.3337(2) 0.78710(17) 0.66095(14) 0.0287(5) Uani 1 1 d .
H17A H 0.3357 0.7209 0.6948 0.043 Uiso 1 1 calc R
H17B H 0.3065 0.8412 0.7049 0.043 Uiso 1 1 calc R
H17C H 0.4202 0.8030 0.6390 0.043 Uiso 1 1 calc R
C15 C 0.28459(18) 0.70510(15) 0.50745(13) 0.0211(5) Uani 1 1 d .
H15A H 0.2907 0.6367 0.5386 0.025 Uiso 1 1 calc R
H15B H 0.3715 0.7239 0.4860 0.025 Uiso 1 1 calc R
C1 C 0.02091(18) 0.53642(14) 0.33659(13) 0.0160(4) Uani 1 1 d .
C8 C 0.25294(19) 0.31354(15) 0.30043(14) 0.0229(5) Uani 1 1 d .
H8A H 0.3168 0.3275 0.3530 0.034 Uiso 1 1 calc R
H8B H 0.2963 0.3111 0.2390 0.034 Uiso 1 1 calc R
H8C H 0.2109 0.2474 0.3117 0.034 Uiso 1 1 calc R
C11 C -0.47857(19) 0.54086(15) 0.37257(14) 0.0228(5) Uani 1 1 d .
H11 H -0.5533 0.5387 0.4100 0.027 Uiso 1 1 calc R
C2S C -0.32652(19) 0.52787(15) -0.05173(14) 0.0239(5) Uani 1 1 d .
H2S1 H -0.4097 0.4903 -0.0517 0.029 Uiso 1 1 calc R
H2S2 H -0.2964 0.5282 -0.1185 0.029 Uiso 1 1 calc R
C1S C -0.3457(2) 0.63709(16) -0.01800(15) 0.0301(5) Uani 1 1 d .
H1S1 H -0.3682 0.6368 0.0499 0.045 Uiso 1 1 calc R
H1S2 H -0.4158 0.6692 -0.0571 0.045 Uiso 1 1 calc R
H1S3 H -0.2657 0.6761 -0.0249 0.045 Uiso 1 1 calc R

loop_
_atom_site_aniso_label
_atom_site_aniso_U_11
_atom_site_aniso_U_22
_atom_site_aniso_U_33
_atom_site_aniso_U_23
_atom_site_aniso_U_13
_atom_site_aniso_U_12
S1 0.0216(3) 0.0206(3) 0.0182(3) -0.0037(2) 0.0018(2) -0.0011(2)
N3 0.0155(9) 0.0193(9) 0.0177(8) -0.0047(7) 0.0022(7) -0.0023(7)
N4 0.0217(9) 0.0193(9) 0.0185(8) -0.0013(7) -0.0021(7) -0.0060(7)
O1S 0.0434(10) 0.0230(9) 0.0236(8) -0.0037(7) -0.0086(7) 0.0104(7)
N2 0.0166(9) 0.0165(8) 0.0184(8) -0.0007(7) -0.0001(7) -0.0014(7)
C12 0.0208(11) 0.0198(10) 0.0195(10) 0.0010(9) 0.0001(8) 0.0033(9)
N1 0.0207(10) 0.0222(9) 0.0141(9) -0.0001(8) -0.0017(7) -0.0020(7)
C6 0.0183(10) 0.0176(10) 0.0169(10) 0.0008(9) 0.0001(8) -0.0027(8)
C2 0.0171(10) 0.0152(10) 0.0187(10) 0.0025(9) 0.0030(8) -0.0026(8)
C7 0.0191(11) 0.0164(10) 0.0201(10) 0.0017(9) 0.0030(8) -0.0041(8)
C5 0.0208(11) 0.0151(10) 0.0144(10) 0.0033(8) -0.0001(8) -0.0015(8)
C4 0.0193(10) 0.0136(10) 0.0179(10) 0.0020(9) -0.0024(8) -0.0002(8)
C10 0.0190(11) 0.0230(11) 0.0291(12) 0.0066(10) -0.0065(9) -0.0068(9)
C13 0.0189(11) 0.0174(10) 0.0193(10) -0.0024(9) 0.0027(8) -0.0023(8)
C14 0.0258(12) 0.0166(10) 0.0180(10) -0.0004(9) 0.0014(8) -0.0017(9)
C9 0.0224(11) 0.0202(11) 0.0173(10) 0.0024(9) -0.0049(8) -0.0024(9)
C3 0.0180(10) 0.0139(10) 0.0192(10) 0.0047(8) -0.0007(8) 0.0021(8)
C16 0.0196(11) 0.0198(11) 0.0196(10) -0.0037(9) 0.0042(8) -0.0029(9)
C17 0.0305(13) 0.0309(12) 0.0239(11) 0.0012(10) -0.0067(10) -0.0072(10)
C15 0.0178(11) 0.0214(11) 0.0241(11) 0.0007(9) 0.0001(9) -0.0032(9)
C1 0.0160(10) 0.0160(10) 0.0161(10) -0.0004(8) 0.0025(8) -0.0040(8)
C8 0.0251(12) 0.0198(11) 0.0239(11) -0.0013(9) 0.0037(9) 0.0015(9)
C11 0.0169(11) 0.0268(12) 0.0246(11) 0.0072(10) 0.0001(8) -0.0004(9)
C2S 0.0207(11) 0.0256(12) 0.0252(11) 0.0009(10) -0.0008(9) 0.0004(9)
C1S 0.0288(13) 0.0243(12) 0.0371(13) 0.0013(11) 0.0007(10) 0.0017(10)

loop_
_atom_type_symbol
_atom_type_description
_atom_type_scat_dispersion_real
_atom_type_scat_dispersion_imag
_atom_type_scat_source
C C 0.0033 0.0016 'International Tables Vol C Tables 4.2.6.8 and 6.1.1.4'
H H 0.0000 0.0000 'International Tables Vol C Tables 4.2.6.8 and 6.1.1.4'
N N 0.0061 0.0033 'International Tables Vol C Tables 4.2.6.8 and 6.1.1.4'
O O 0.0106 0.0060 'International Tables Vol C Tables 4.2.6.8 and 6.1.1.4'
S S 0.1246 0.1234 'International Tables Vol C Tables 4.2.6.8 and 6.1.1.4'

loop_
_geom_angle_atom_site_label_1
_geom_angle_atom_site_label_2
_geom_angle_atom_site_label_3
_geom_angle
C2 S1 C7 92.04(9)
C5 N3 C13 119.27(15)
C5 N3 C16 122.40(15)
C13 N3 C16 111.97(14)
C15 N4 C14 109.18(15)
C15 N4 C17 110.45(16)
C14 N4 C17 110.21(15)
C2S O1S H1S 105.0(18)
C5 N2 C4 123.82(16)
C11 C12 C4 122.19(18)
C11 C12 H12 118.9
C4 C12 H12 118.9
C2 N1 C3 113.76(15)
C2 N1 H1N 113.0(14)
C3 N1 H1N 110.3(14)
C7 C6 C1 114.10(17)
C7 C6 H6 122.9
C1 C6 H6 122.9
C1 C2 N1 126.06(17)
C1 C2 S1 111.58(14)
N1 C2 S1 122.20(14)
C6 C7 C8 129.40(17)
C6 C7 S1 110.44(14)
C8 C7 S1 120.09(14)
N2 C5 N3 117.65(16)
N2 C5 C1 126.08(16)
N3 C5 C1 116.08(16)
C12 C4 C3 117.55(17)
C12 C4 N2 116.04(16)
C3 C4 N2 126.12(17)
C9 C10 C11 119.74(18)
C9 C10 H10 120.1
C11 C10 H10 120.1
N3 C13 C14 109.33(16)
N3 C13 H13A 109.8
C14 C13 H13A 109.8
N3 C13 H13B 109.8
C14 C13 H13B 109.8
H13A C13 H13B 108.3
N4 C14 C13 111.15(15)
N4 C14 H14A 109.4
C13 C14 H14A 109.4
N4 C14 H14B 109.4
C13 C14 H14B 109.4
H14A C14 H14B 108.0
C10 C9 C3 121.04(18)
C10 C9 H9 119.5
C3 C9 H9 119.5
C9 C3 C4 120.11(18)
C9 C3 N1 120.17(17)
C4 C3 N1 119.70(16)
N3 C16 C15 109.87(15)
N3 C16 H16A 109.7
C15 C16 H16A 109.7
N3 C16 H16B 109.7
C15 C16 H16B 109.7
H16A C16 H16B 108.2
N4 C17 H17A 109.5
N4 C17 H17B 109.5
H17A C17 H17B 109.5
N4 C17 H17C 109.5
H17A C17 H17C 109.5
H17B C17 H17C 109.5
N4 C15 C16 110.21(16)
N4 C15 H15A 109.6
C16 C15 H15A 109.6
N4 C15 H15B 109.6
C16 C15 H15B 109.6
H15A C15 H15B 108.1
C2 C1 C6 111.84(16)
C2 C1 C5 121.36(17)
C6 C1 C5 126.80(16)
C7 C8 H8A 109.5
C7 C8 H8B 109.5
H8A C8 H8B 109.5
C7 C8 H8C 109.5
H8A C8 H8C 109.5
H8B C8 H8C 109.5
C10 C11 C12 119.37(19)
C10 C11 H11 120.3
C12 C11 H11 120.3
O1S C2S C1S 109.84(16)
O1S C2S H2S1 109.7
C1S C2S H2S1 109.7
O1S C2S H2S2 109.7
C1S C2S H2S2 109.7
H2S1 C2S H2S2 108.2
C2S C1S H1S1 109.5
C2S C1S H1S2 109.5
H1S1 C1S H1S2 109.5
C2S C1S H1S3 109.5
H1S1 C1S H1S3 109.5
H1S2 C1S H1S3 109.5

loop_
_geom_bond_atom_site_label_1
_geom_bond_atom_site_label_2
_geom_bond_distance
S1 C2 1.7350(19)
S1 C7 1.7430(19)
N3 C5 1.387(2)
N3 C13 1.463(2)
N3 C16 1.465(2)
N4 C15 1.467(2)
N4 C14 1.470(2)
N4 C17 1.473(2)
O1S C2S 1.426(2)
O1S H1S 0.86(3)
N2 C5 1.294(2)
N2 C4 1.411(2)
C12 C11 1.388(3)
C12 C4 1.399(3)
C12 H12 0.9500
N1 C2 1.403(2)
N1 C3 1.432(2)
N1 H1N 0.86(2)
C6 C7 1.360(3)
C6 C1 1.438(3)
C6 H6 0.9500
C2 C1 1.370(3)
C7 C8 1.502(3)
C5 C1 1.482(3)
C4 C3 1.410(3)
C10 C9 1.386(3)
C10 C11 1.387(3)
C10 H10 0.9500
C13 C14 1.513(3)
C13 H13A 0.9900
C13 H13B 0.9900
C14 H14A 0.9900
C14 H14B 0.9900
C9 C3 1.392(3)
C9 H9 0.9500
C16 C15 1.518(3)
C16 H16A 0.9900
C16 H16B 0.9900
C17 H17A 0.9800
C17 H17B 0.9800
C17 H17C 0.9800
C15 H15A 0.9900
C15 H15B 0.9900
C8 H8A 0.9800
C8 H8B 0.9800
C8 H8C 0.9800
C11 H11 0.9500
C2S C1S 1.511(3)
C2S H2S1 0.9900
C2S H2S2 0.9900
C1S H1S1 0.9800
C1S H1S2 0.9800
C1S H1S3 0.9800

loop_
_geom_torsion_atom_site_label_1
_geom_torsion_atom_site_label_2
_geom_torsion_atom_site_label_3
_geom_torsion_atom_site_label_4
_geom_torsion
C3 N1 C2 C1 -57.0(3)
C3 N1 C2 S1 118.14(17)
C7 S1 C2 C1 0.04(15)
C7 S1 C2 N1 -175.72(16)
C1 C6 C7 C8 -177.57(18)
C1 C6 C7 S1 -0.7(2)
C2 S1 C7 C6 0.38(15)
C2 S1 C7 C8 177.59(16)
C4 N2 C5 N3 -168.90(16)
C4 N2 C5 C1 5.8(3)
C13 N3 C5 N2 6.0(2)
C16 N3 C5 N2 -143.74(18)
C13 N3 C5 C1 -169.25(16)
C16 N3 C5 C1 41.0(2)
C11 C12 C4 C3 0.9(3)
C11 C12 C4 N2 175.19(16)
C5 N2 C4 C12 143.38(18)
C5 N2 C4 C3 -42.9(3)
C5 N3 C13 C14 150.87(16)
C16 N3 C13 C14 -56.4(2)
C15 N4 C14 C13 -59.42(19)
C17 N4 C14 C13 179.10(15)
N3 C13 C14 N4 57.5(2)
C11 C10 C9 C3 -0.2(3)
C10 C9 C3 C4 0.5(3)
C10 C9 C3 N1 -177.45(17)
C12 C4 C3 C9 -0.8(3)
N2 C4 C3 C9 -174.41(17)
C12 C4 C3 N1 177.13(17)
N2 C4 C3 N1 3.5(3)
C2 N1 C3 C9 -123.84(19)
C2 N1 C3 C4 58.2(2)
C5 N3 C16 C15 -151.25(17)
C13 N3 C16 C15 57.0(2)
C14 N4 C15 C16 59.15(19)
C17 N4 C15 C16 -179.51(16)
N3 C16 C15 N4 -58.0(2)
N1 C2 C1 C6 175.13(17)
S1 C2 C1 C6 -0.4(2)
N1 C2 C1 C5 -4.0(3)
S1 C2 C1 C5 -179.59(14)
C7 C6 C1 C2 0.7(2)
C7 C6 C1 C5 179.84(18)
N2 C5 C1 C2 35.2(3)
N3 C5 C1 C2 -149.96(17)
N2 C5 C1 C6 -143.78(19)
N3 C5 C1 C6 31.0(3)
C9 C10 C11 C12 0.3(3)
C4 C12 C11 C10 -0.7(3)

loop_
_cod_related_entry_id
_cod_related_entry_database
_cod_related_entry_code
1 ChemSpider 30652532
